data_4342449
loop_
_publ_author_name
'Chamayou, Anne-Christine'
'Makhloufi, Gamall'
'Nafie, Laurence A.'
'Janiak, Christoph'
'L\"udeke, Steffen'

_publ_section_title
;
 Solvation-Induced Helicity Inversion of Pseudotetrahedral Chiral
 Copper(II) Complexes.
;
_journal_issue 5
_journal_name_full 'Inorganic chemistry'
_journal_page_first 2193
_journal_paper_doi 10.1021/ic502661u
_journal_volume 54
_journal_year 2015
_chemical_absolute_configuration rmad
_chemical_formula_moiety 'C60 H52 Cl4 Cu2 N4 O4'
_chemical_formula_sum 'C60 H52 Cl4 Cu2 N4 O4'
_chemical_formula_weight 1161.96
_chemical_name_systematic
; 
\D-Bis{(R)-N-(1-(4-chlorophenyl)ethyl)salicylaldiminato-
\k^2^N,O}copper(II)
;
_space_group_IT_number 5
_symmetry_cell_setting monoclinic
_symmetry_space_group_name_Hall 'C 2y'
_symmetry_space_group_name_H-M 'C 1 2 1'
_atom_sites_solution_hydrogens geom
_atom_sites_solution_primary direct
_atom_sites_solution_secondary difmap
_audit_creation_method SHELXL-97
_cell_angle_alpha 90.00
_cell_angle_beta 112.315(4)
_cell_angle_gamma 90.00
_cell_formula_units_Z 2
_cell_length_a 25.4616(14)
_cell_length_b 11.4944(5)
_cell_length_c 9.9551(5)
_cell_measurement_reflns_used 1889
_cell_measurement_temperature 203(2)
_cell_measurement_theta_max 16.72
_cell_measurement_theta_min 2.23
_cell_volume 2695.3(2)
_computing_cell_refinement 'SAINT (Bruker, 2006)'
_computing_data_collection 'APEX2 (Bruker, 2006)'
_computing_data_reduction SAINT
_computing_molecular_graphics 'DIAMOND (Crystal Impact, 2006)'
_computing_structure_refinement 'SHELXL-97 (Sheldrick, 1997)'
_computing_structure_solution 'SHELXS-97 (Sheldrick, 1997)'
_diffrn_ambient_temperature 203(2)
_diffrn_measured_fraction_theta_full 1.000
_diffrn_measured_fraction_theta_max 1.000
_diffrn_measurement_device_type 'Bruker APEXII AXS CCD diffractometer'
_diffrn_measurement_method '\w scans'
_diffrn_radiation_monochromator graphite
_diffrn_radiation_source 'fine-focus sealed tube'
_diffrn_radiation_type MoK\a
_diffrn_radiation_wavelength 0.71073
_diffrn_reflns_av_R_equivalents 0.0970
_diffrn_reflns_av_sigmaI/netI 0.0841
_diffrn_reflns_limit_h_max 31
_diffrn_reflns_limit_h_min -31
_diffrn_reflns_limit_k_max 14
_diffrn_reflns_limit_k_min -14
_diffrn_reflns_limit_l_max 12
_diffrn_reflns_limit_l_min -12
_diffrn_reflns_number 25189
_diffrn_reflns_theta_full 25.80
_diffrn_reflns_theta_max 25.80
_diffrn_reflns_theta_min 1.73
_exptl_absorpt_coefficient_mu 1.039
_exptl_absorpt_correction_T_max 0.9846
_exptl_absorpt_correction_T_min 0.7878
_exptl_absorpt_correction_type multi-scan
_exptl_absorpt_process_details '(<i>SADABS</i>, Sheldrick, 1996)'
_exptl_crystal_colour green
_exptl_crystal_density_diffrn 1.432
_exptl_crystal_density_method 'not measured'
_exptl_crystal_description isometric
_exptl_crystal_F_000 1196
_exptl_crystal_size_max 0.24
_exptl_crystal_size_mid 0.10
_exptl_crystal_size_min 0.02
_refine_diff_density_max 0.362
_refine_diff_density_min -0.323
_refine_diff_density_rms 0.061
_refine_ls_abs_structure_details 'Flack H D (1983), Acta Cryst. A39, 876-881'
_refine_ls_abs_structure_Flack 0.008(15)
_refine_ls_extinction_method none
_refine_ls_goodness_of_fit_ref 1.045
_refine_ls_hydrogen_treatment constr
_refine_ls_matrix_type full
_refine_ls_number_parameters 336
_refine_ls_number_reflns 5203
_refine_ls_number_restraints 1
_refine_ls_restrained_S_all 1.045
_refine_ls_R_factor_all 0.0747
_refine_ls_R_factor_gt 0.0452
_refine_ls_shift/su_max 0.001
_refine_ls_shift/su_mean 0.000
_refine_ls_structure_factor_coef Fsqd
_refine_ls_weighting_details 'calc w=1/[\s^2^(Fo^2^)+(0.0222P)^2^+0.0000P] where P=(Fo^2^+2Fc^2^)/3'
_refine_ls_weighting_scheme calc
_refine_ls_wR_factor_gt 0.0829
_refine_ls_wR_factor_ref 0.0933
_reflns_number_gt 3796
_reflns_number_total 5203
_reflns_threshold_expression >2sigma(I)
_cod_data_source_file ic502661u_si_002.cif
_cod_data_source_block acl23
_cod_depositor_comments
;
The following automatic conversions were performed:

'_exptl_absorpt_correction_type' value 'Multi-scan' changed to
'multi-scan' according to
/usr/data/users/saulius/crontab/automatic-downloads/rss-feeds/ACS/lib/dictionaries/cif_core.dic
dictionary named 'cif_core.dic' version 2.4.2 from 2011-04-26.

Automatic conversion script
Id: cif_fix_values 3008 2015-01-20 13:52:24Z robertas 

 Adding full bibliography for 4342448--4342455.cif.
;
_cod_original_sg_symbol_H-M 'C 2'
_cod_database_code 4342449

loop_
_symmetry_equiv_pos_as_xyz
'x, y, z'
'-x, y, -z'
'x+1/2, y+1/2, z'
'-x+1/2, y+1/2, -z'

loop_
_atom_site_label
_atom_site_type_symbol
_atom_site_fract_x
_atom_site_fract_y
_atom_site_fract_z
_atom_site_U_iso_or_equiv
_atom_site_adp_type
_atom_site_occupancy
_atom_site_symmetry_multiplicity
_atom_site_calc_flag
_atom_site_refinement_flags
Cu Cu 0.92904(2) 0.71505(5) 0.91064(6) 0.03511(14) Uani 1 1 d .
Cl1 Cl 0.75194(6) 0.62801(13) 0.21967(15) 0.0652(4) Uani 1 1 d .
Cl2 Cl 0.65337(6) 0.81827(14) 0.48232(17) 0.0769(5) Uani 1 1 d .
O1 O 0.89980(13) 0.7780(2) 1.0436(3) 0.0414(8) Uani 1 1 d .
O2 O 0.98215(12) 0.6544(2) 0.8386(3) 0.0386(8) Uani 1 1 d .
N1 N 0.93288(14) 0.8697(3) 0.8242(4) 0.0359(9) Uani 1 1 d .
N2 N 0.89265(14) 0.5593(3) 0.9056(4) 0.0350(9) Uani 1 1 d .
C1 C 0.89345(18) 0.8865(4) 1.0719(5) 0.0355(11) Uani 1 1 d .
C2 C 0.87235(19) 0.9139(4) 1.1803(5) 0.0410(12) Uani 1 1 d .
H2A H 0.8642 0.8531 1.2325 0.049 Uiso 1 1 calc R
C3 C 0.8636(2) 1.0248(4) 1.2114(5) 0.0459(12) Uani 1 1 d .
H3A H 0.8495 1.0391 1.2844 0.055 Uiso 1 1 calc R
C4 C 0.8749(2) 1.1182(4) 1.1384(6) 0.0503(13) Uani 1 1 d .
H4A H 0.8687 1.1951 1.1608 0.060 Uiso 1 1 calc R
C5 C 0.8954(2) 1.0946(4) 1.0321(6) 0.0513(13) Uani 1 1 d .
H5A H 0.9040 1.1572 0.9832 0.062 Uiso 1 1 calc R
C6 C 0.90400(18) 0.9818(4) 0.9937(5) 0.0338(11) Uani 1 1 d .
C7 C 0.9225(2) 0.9662(4) 0.8755(6) 0.0388(13) Uani 1 1 d .
H7A H 0.9276 1.0344 0.8298 0.047 Uiso 1 1 calc R
C8 C 0.9457(2) 0.8705(4) 0.6905(5) 0.0391(11) Uani 1 1 d .
H8A H 0.9803 0.8227 0.7108 0.047 Uiso 1 1 calc R
C9 C 0.9574(2) 0.9895(4) 0.6390(6) 0.0524(14) Uani 1 1 d .
H9A H 0.9914 1.0226 0.7115 0.079 Uiso 1 1 calc R
H9B H 0.9254 1.0407 0.6246 0.079 Uiso 1 1 calc R
H9C H 0.9627 0.9807 0.5481 0.079 Uiso 1 1 calc R
C10 C 0.89709(18) 0.8081(4) 0.5721(5) 0.0373(11) Uani 1 1 d .
C11 C 0.90617(18) 0.7059(5) 0.5087(5) 0.0401(10) Uani 1 1 d .
H11A H 0.9429 0.6740 0.5394 0.048 Uiso 1 1 calc R
C12 C 0.8616(2) 0.6511(4) 0.4011(5) 0.0471(13) Uani 1 1 d .
H12A H 0.8680 0.5821 0.3591 0.057 Uiso 1 1 calc R
C13 C 0.80811(18) 0.6972(5) 0.3554(5) 0.0444(12) Uani 1 1 d .
C14 C 0.7982(2) 0.7985(4) 0.4179(6) 0.0473(13) Uani 1 1 d .
H14A H 0.7615 0.8302 0.3871 0.057 Uiso 1 1 calc R
C15 C 0.8426(2) 0.8514(4) 0.5249(5) 0.0428(12) Uani 1 1 d .
H15A H 0.8358 0.9197 0.5676 0.051 Uiso 1 1 calc R
C21 C 0.98904(18) 0.5474(4) 0.8023(5) 0.0352(11) Uani 1 1 d .
C22 C 1.02942(19) 0.5259(4) 0.7400(5) 0.0428(12) Uani 1 1 d .
H22A H 1.0504 0.5883 0.7250 0.051 Uiso 1 1 calc R
C23 C 1.0386(2) 0.4160(4) 0.7009(5) 0.0496(14) Uani 1 1 d .
H23A H 1.0654 0.4038 0.6582 0.060 Uiso 1 1 calc R
C24 C 1.0086(2) 0.3222(4) 0.7240(6) 0.0551(14) Uani 1 1 d .
H24A H 1.0157 0.2466 0.6992 0.066 Uiso 1 1 calc R
C25 C 0.9686(2) 0.3403(4) 0.7831(6) 0.0486(13) Uani 1 1 d .
H25A H 0.9485 0.2765 0.7982 0.058 Uiso 1 1 calc R
C26 C 0.95719(18) 0.4521(4) 0.8213(5) 0.0346(11) Uani 1 1 d .
C27 C 0.9111(2) 0.4649(4) 0.8723(5) 0.0375(12) Uani 1 1 d .
H27A H 0.8929 0.3961 0.8818 0.045 Uiso 1 1 calc R
C28 C 0.84176(19) 0.5575(4) 0.9426(5) 0.0379(11) Uani 1 1 d .
H28A H 0.8516 0.6016 1.0343 0.046 Uiso 1 1 calc R
C29 C 0.8206(2) 0.4391(4) 0.9684(6) 0.0489(13) Uani 1 1 d .
H29A H 0.8518 0.3959 1.0382 0.073 Uiso 1 1 calc R
H29B H 0.8057 0.3965 0.8776 0.073 Uiso 1 1 calc R
H29C H 0.7909 0.4494 1.0058 0.073 Uiso 1 1 calc R
C30 C 0.79532(17) 0.6256(4) 0.8273(5) 0.0337(10) Uani 1 1 d .
C31 C 0.77071(17) 0.7225(5) 0.8627(5) 0.0442(11) Uani 1 1 d .
H31A H 0.7834 0.7478 0.9596 0.053 Uiso 1 1 calc R
C32 C 0.7276(2) 0.7823(5) 0.7561(6) 0.0520(13) Uani 1 1 d .
H32A H 0.7116 0.8488 0.7804 0.062 Uiso 1 1 calc R
C33 C 0.70841(19) 0.7445(4) 0.6159(6) 0.0453(14) Uani 1 1 d .
C34 C 0.7318(2) 0.6474(4) 0.5777(5) 0.0459(12) Uani 1 1 d .
H34A H 0.7179 0.6210 0.4812 0.055 Uiso 1 1 calc R
C35 C 0.77561(19) 0.5901(4) 0.6832(5) 0.0383(11) Uani 1 1 d .
H35A H 0.7926 0.5258 0.6573 0.046 Uiso 1 1 calc R

loop_
_atom_site_aniso_label
_atom_site_aniso_U_11
_atom_site_aniso_U_22
_atom_site_aniso_U_33
_atom_site_aniso_U_23
_atom_site_aniso_U_13
_atom_site_aniso_U_12
Cu 0.0404(3) 0.0311(2) 0.0366(3) 0.0014(3) 0.0178(2) -0.0002(3)
Cl1 0.0659(9) 0.0747(10) 0.0489(9) -0.0130(8) 0.0148(7) -0.0106(8)
Cl2 0.0593(9) 0.0950(12) 0.0648(11) 0.0234(9) 0.0105(8) 0.0270(8)
O1 0.057(2) 0.0323(17) 0.045(2) 0.0022(15) 0.0308(18) 0.0021(15)
O2 0.0420(18) 0.0355(17) 0.0412(19) 0.0000(15) 0.0188(16) 0.0015(14)
N1 0.039(2) 0.041(2) 0.030(2) 0.0001(19) 0.0149(18) -0.0028(17)
N2 0.033(2) 0.038(2) 0.032(2) 0.0075(18) 0.0101(19) 0.0033(17)
C1 0.032(2) 0.036(3) 0.039(3) 0.001(2) 0.014(2) 0.001(2)
C2 0.054(3) 0.038(3) 0.041(3) 0.008(2) 0.029(3) 0.005(2)
C3 0.056(3) 0.051(3) 0.042(3) 0.000(3) 0.031(3) 0.003(3)
C4 0.067(3) 0.035(3) 0.057(3) -0.011(3) 0.032(3) -0.001(2)
C5 0.067(3) 0.038(3) 0.055(4) -0.003(3) 0.031(3) -0.005(3)
C6 0.042(3) 0.030(2) 0.032(3) -0.003(2) 0.018(2) -0.002(2)
C7 0.047(3) 0.029(3) 0.047(3) 0.006(3) 0.025(3) -0.004(2)
C8 0.047(3) 0.033(3) 0.047(3) 0.004(2) 0.029(3) -0.002(2)
C9 0.067(3) 0.051(3) 0.049(3) 0.003(3) 0.034(3) -0.013(3)
C10 0.045(3) 0.044(3) 0.027(3) 0.011(2) 0.018(2) 0.003(2)
C11 0.047(3) 0.040(3) 0.035(2) 0.004(3) 0.017(2) 0.010(3)
C12 0.067(4) 0.042(3) 0.034(3) 0.000(2) 0.020(3) 0.005(3)
C13 0.045(3) 0.055(4) 0.030(2) 0.005(3) 0.011(2) -0.004(3)
C14 0.049(3) 0.048(3) 0.044(3) 0.003(3) 0.015(3) 0.009(3)
C15 0.056(3) 0.033(3) 0.048(3) -0.001(2) 0.029(3) 0.001(2)
C21 0.034(3) 0.040(3) 0.026(3) 0.002(2) 0.005(2) 0.005(2)
C22 0.046(3) 0.046(3) 0.040(3) 0.003(2) 0.021(2) 0.004(2)
C23 0.043(3) 0.059(4) 0.045(3) -0.008(3) 0.016(3) 0.010(3)
C24 0.057(3) 0.040(3) 0.061(4) -0.016(3) 0.015(3) 0.007(3)
C25 0.049(3) 0.037(3) 0.056(4) -0.001(3) 0.015(3) 0.006(2)
C26 0.031(2) 0.037(3) 0.029(3) 0.006(2) 0.003(2) 0.007(2)
C27 0.037(3) 0.038(3) 0.032(3) 0.008(3) 0.006(2) -0.005(2)
C28 0.044(3) 0.038(3) 0.032(3) 0.002(2) 0.014(2) -0.007(2)
C29 0.051(3) 0.046(3) 0.053(3) 0.013(3) 0.024(3) -0.003(2)
C30 0.030(2) 0.037(3) 0.035(3) 0.004(2) 0.014(2) -0.005(2)
C31 0.041(2) 0.059(3) 0.035(3) 0.005(3) 0.017(2) 0.003(3)
C32 0.047(3) 0.057(3) 0.055(4) 0.004(3) 0.023(3) 0.009(3)
C33 0.040(3) 0.050(4) 0.045(3) 0.011(2) 0.015(2) 0.003(2)
C34 0.050(3) 0.050(3) 0.037(3) 0.003(3) 0.016(3) -0.011(3)
C35 0.046(3) 0.032(2) 0.038(3) 0.003(2) 0.017(3) -0.003(2)

loop_
_atom_type_symbol
_atom_type_description
_atom_type_scat_dispersion_real
_atom_type_scat_dispersion_imag
_atom_type_scat_source
C C 0.0033 0.0016 'International Tables Vol C Tables 4.2.6.8 and 6.1.1.4'
H H 0.0000 0.0000 'International Tables Vol C Tables 4.2.6.8 and 6.1.1.4'
Cl Cl 0.1484 0.1585 'International Tables Vol C Tables 4.2.6.8 and 6.1.1.4'
Cu Cu 0.3201 1.2651 'International Tables Vol C Tables 4.2.6.8 and 6.1.1.4'
N N 0.0061 0.0033 'International Tables Vol C Tables 4.2.6.8 and 6.1.1.4'
O O 0.0106 0.0060 'International Tables Vol C Tables 4.2.6.8 and 6.1.1.4'

loop_
_geom_angle_atom_site_label_1
_geom_angle_atom_site_label_2
_geom_angle_atom_site_label_3
_geom_angle
_geom_angle_site_symmetry_3
O2 Cu O1 159.37(13) .
O2 Cu N1 90.31(13) .
O1 Cu N1 93.31(14) .
O2 Cu N2 92.98(13) .
O1 Cu N2 93.32(14) .
N1 Cu N2 151.91(14) .
O2 Cu Cu 54.62(10) 2_757
O1 Cu Cu 105.00(10) 2_757
N1 Cu Cu 90.54(10) 2_757
N2 Cu Cu 113.93(10) 2_757
C1 O1 Cu 129.2(3) .
C21 O2 Cu 129.8(3) .
C7 N1 C8 119.8(4) .
C7 N1 Cu 123.0(3) .
C8 N1 Cu 117.1(3) .
C27 N2 C28 119.8(4) .
C27 N2 Cu 123.6(3) .
C28 N2 Cu 116.6(3) .
O1 C1 C2 119.6(4) .
O1 C1 C6 123.6(4) .
C2 C1 C6 116.7(4) .
C3 C2 C1 122.0(4) .
C3 C2 H2A 119.0 .
C1 C2 H2A 119.0 .
C2 C3 C4 121.7(4) .
C2 C3 H3A 119.2 .
C4 C3 H3A 119.2 .
C5 C4 C3 117.8(4) .
C5 C4 H4A 121.1 .
C3 C4 H4A 121.1 .
C4 C5 C6 122.7(5) .
C4 C5 H5A 118.6 .
C6 C5 H5A 118.6 .
C5 C6 C1 118.9(4) .
C5 C6 C7 118.5(4) .
C1 C6 C7 122.6(4) .
N1 C7 C6 127.8(4) .
N1 C7 H7A 116.1 .
C6 C7 H7A 116.1 .
N1 C8 C10 107.4(3) .
N1 C8 C9 116.3(4) .
C10 C8 C9 111.4(4) .
N1 C8 H8A 107.1 .
C10 C8 H8A 107.1 .
C9 C8 H8A 107.1 .
C8 C9 H9A 109.5 .
C8 C9 H9B 109.5 .
H9A C9 H9B 109.5 .
C8 C9 H9C 109.5 .
H9A C9 H9C 109.5 .
H9B C9 H9C 109.5 .
C15 C10 C11 118.0(4) .
C15 C10 C8 120.7(4) .
C11 C10 C8 121.4(4) .
C12 C11 C10 120.4(4) .
C12 C11 H11A 119.8 .
C10 C11 H11A 119.8 .
C13 C12 C11 120.2(5) .
C13 C12 H12A 119.9 .
C11 C12 H12A 119.9 .
C12 C13 C14 120.2(4) .
C12 C13 Cl1 120.1(4) .
C14 C13 Cl1 119.7(4) .
C15 C14 C13 119.0(4) .
C15 C14 H14A 120.5 .
C13 C14 H14A 120.5 .
C14 C15 C10 122.2(4) .
C14 C15 H15A 118.9 .
C10 C15 H15A 118.9 .
O2 C21 C22 118.8(4) .
O2 C21 C26 123.0(4) .
C22 C21 C26 118.2(4) .
C23 C22 C21 121.3(4) .
C23 C22 H22A 119.3 .
C21 C22 H22A 119.3 .
C22 C23 C24 120.3(4) .
C22 C23 H23A 119.9 .
C24 C23 H23A 119.9 .
C25 C24 C23 119.8(5) .
C25 C24 H24A 120.1 .
C23 C24 H24A 120.1 .
C24 C25 C26 121.3(5) .
C24 C25 H25A 119.3 .
C26 C25 H25A 119.3 .
C25 C26 C21 118.9(4) .
C25 C26 C27 117.8(4) .
C21 C26 C27 123.2(4) .
N2 C27 C26 127.1(5) .
N2 C27 H27A 116.5 .
C26 C27 H27A 116.5 .
N2 C28 C30 108.1(3) .
N2 C28 C29 117.1(4) .
C30 C28 C29 111.4(4) .
N2 C28 H28A 106.5 .
C30 C28 H28A 106.5 .
C29 C28 H28A 106.5 .
C28 C29 H29A 109.5 .
C28 C29 H29B 109.5 .
H29A C29 H29B 109.5 .
C28 C29 H29C 109.5 .
H29A C29 H29C 109.5 .
H29B C29 H29C 109.5 .
C31 C30 C35 118.5(4) .
C31 C30 C28 121.3(4) .
C35 C30 C28 120.2(4) .
C32 C31 C30 120.5(4) .
C32 C31 H31A 119.8 .
C30 C31 H31A 119.8 .
C33 C32 C31 119.9(5) .
C33 C32 H32A 120.1 .
C31 C32 H32A 120.1 .
C32 C33 C34 120.9(5) .
C32 C33 Cl2 119.9(4) .
C34 C33 Cl2 119.2(4) .
C35 C34 C33 119.0(5) .
C35 C34 H34A 120.5 .
C33 C34 H34A 120.5 .
C34 C35 C30 121.2(4) .
C34 C35 H35A 119.4 .
C30 C35 H35A 119.4 .

loop_
_geom_bond_atom_site_label_1
_geom_bond_atom_site_label_2
_geom_bond_distance
_geom_bond_site_symmetry_2
Cu O2 1.888(3) .
Cu O1 1.892(3) .
Cu N1 1.993(4) .
Cu N2 2.007(3) .
Cu Cu 3.3675(10) 2_757
Cl1 C13 1.743(5) .
Cl2 C33 1.742(5) .
O1 C1 1.301(5) .
O2 C21 1.313(5) .
N1 C7 1.290(6) .
N1 C8 1.487(5) .
N2 C27 1.276(6) .
N2 C28 1.476(5) .
C1 C2 1.412(6) .
C1 C6 1.428(6) .
C2 C3 1.350(6) .
C2 H2A 0.9400 .
C3 C4 1.386(7) .
C3 H3A 0.9400 .
C4 C5 1.374(6) .
C4 H4A 0.9400 .
C5 C6 1.391(6) .
C5 H5A 0.9400 .
C6 C7 1.435(6) .
C7 H7A 0.9400 .
C8 C10 1.526(6) .
C8 C9 1.529(6) .
C8 H8A 0.9900 .
C9 H9A 0.9700 .
C9 H9B 0.9700 .
C9 H9C 0.9700 .
C10 C15 1.377(6) .
C10 C11 1.393(6) .
C11 C12 1.381(6) .
C11 H11A 0.9400 .
C12 C13 1.368(6) .
C12 H12A 0.9400 .
C13 C14 1.387(7) .
C14 C15 1.368(6) .
C14 H14A 0.9400 .
C15 H15A 0.9400 .
C21 C22 1.410(6) .
C21 C26 1.417(6) .
C22 C23 1.368(6) .
C22 H22A 0.9400 .
C23 C24 1.389(6) .
C23 H23A 0.9400 .
C24 C25 1.372(7) .
C24 H24A 0.9400 .
C25 C26 1.402(6) .
C25 H25A 0.9400 .
C26 C27 1.452(6) .
C27 H27A 0.9400 .
C28 C30 1.516(6) .
C28 C29 1.521(6) .
C28 H28A 0.9900 .
C29 H29A 0.9700 .
C29 H29B 0.9700 .
C29 H29C 0.9700 .
C30 C31 1.388(7) .
C30 C35 1.389(6) .
C31 C32 1.385(6) .
C31 H31A 0.9400 .
C32 C33 1.363(7) .
C32 H32A 0.9400 .
C33 C34 1.384(6) .
C34 C35 1.376(6) .
C34 H34A 0.9400 .
C35 H35A 0.9400 .
